data_2242119
loop_
_publ_author_name
'Maragatham, Gunasekaran'
'Selvarani, Sivasamy'
'Rajakumar, Perumal'
'Lakshmi, Srinivasakannan'

_publ_section_title
;
 Crystal structures of three 1-[4-(4-bromobutoxy)phenyl] chalcone
 derivatives:
 (<i>E</i>)-1-[4-(4-bromobutoxy)phenyl]-3-phenylprop-2-en-1-one,
 (<i>E</i>)-1-[4-(4-bromobutoxy)phenyl]-3-(4-methoxyphenyl)prop-2-en-1-one
 and
 (<i>E</i>)-1-[4-(4-bromobutoxy)phenyl]-3-(3,4-dimethoxyphenyl)prop-2-en-1-one
;
_journal_coeditor_code RZ5217
_journal_issue 8
_journal_name_full 'Acta Crystallographica Section E'
_journal_page_first 1232
_journal_page_last 1236
_journal_paper_doi 10.1107/S2056989017010052
_journal_volume 73
_journal_year 2017
_chemical_formula_iupac 'C20 H21 Br1 O3'
_chemical_formula_moiety 'C20 H21 Br1 O3'
_chemical_formula_sum 'C20 H21 Br O3'
_chemical_formula_weight 389.28
_chemical_name_systematic
;
(<i>E</i>)-1-[4-(4-Bromobutoxy)phenyl]-3-(4-methoxyphenyl)prop-2-en-1-one
;
_space_group_crystal_system monoclinic
_space_group_IT_number 14
_space_group_name_Hall '-P 2ybc'
_space_group_name_H-M_alt 'P 1 21/c 1'
_symmetry_space_group_name_Hall '-P 2ybc'
_symmetry_space_group_name_H-M 'P 1 21/c 1'
_atom_sites_solution_hydrogens geom
_audit_creation_method SHELXL-2016/6
_cell_angle_alpha 90
_cell_angle_beta 101.767(2)
_cell_angle_gamma 90
_cell_formula_units_Z 4
_cell_length_a 5.7331(3)
_cell_length_b 41.732(2)
_cell_length_c 7.6476(4)
_cell_measurement_reflns_used 7354
_cell_measurement_temperature 296(2)
_cell_measurement_theta_max 22.85
_cell_measurement_theta_min 2.76
_cell_volume 1791.27(16)
_computing_cell_refinement
;
SAINT (Bruker, 2004)
;
_computing_data_collection
;
APEX2 (Bruker, 2004)
;
_computing_data_reduction
;
SAINT (Bruker, 2004)
;
_computing_molecular_graphics
;
<i>ORTEP-3</i> for Windows (Farrugia, 2012) and PLATON (Spek,
2009)
;
_computing_publication_material
;
publCIF (Westrip, 2010)
;
_computing_structure_refinement
;
SHELXS97 (Sheldrick, 2008)
;
_computing_structure_solution
;
SHELXS97 (Sheldrick, 2008)
;
_diffrn_ambient_temperature 296(2)
_diffrn_measured_fraction_theta_full 0.992
_diffrn_measured_fraction_theta_max 0.992
_diffrn_measurement_device_type 'Bruker Kappa APEXII CCD'
_diffrn_measurement_method 'Bruker axs kappa axes2 CCD'
_diffrn_radiation_type MoK\a
_diffrn_radiation_wavelength 0.71073
_diffrn_reflns_av_R_equivalents 0.0278
_diffrn_reflns_limit_h_max 6
_diffrn_reflns_limit_h_min -6
_diffrn_reflns_limit_k_max 48
_diffrn_reflns_limit_k_min -49
_diffrn_reflns_limit_l_max 9
_diffrn_reflns_limit_l_min -9
_diffrn_reflns_number 21484
_diffrn_reflns_theta_full 24.997
_diffrn_reflns_theta_max 24.997
_diffrn_reflns_theta_min 2.764
_exptl_absorpt_coefficient_mu 2.309
_exptl_absorpt_correction_T_max 0.7456
_exptl_absorpt_correction_T_min 0.6389
_exptl_absorpt_correction_type multi-scan
_exptl_absorpt_process_details
;
(SADABS; Bruker, 2004)
;
_exptl_crystal_colour yellow
_exptl_crystal_density_diffrn 1.443
_exptl_crystal_description block
_exptl_crystal_F_000 800
_exptl_crystal_size_max 0.35
_exptl_crystal_size_mid 0.30
_exptl_crystal_size_min 0.25
_refine_diff_density_max 0.289
_refine_diff_density_min -0.322
_refine_ls_extinction_method none
_refine_ls_goodness_of_fit_ref 1.071
_refine_ls_hydrogen_treatment constr
_refine_ls_matrix_type full
_refine_ls_number_parameters 217
_refine_ls_number_reflns 3122
_refine_ls_number_restraints 0
_refine_ls_restrained_S_all 1.071
_refine_ls_R_factor_all 0.0579
_refine_ls_R_factor_gt 0.0413
_refine_ls_shift/su_max 0.000
_refine_ls_shift/su_mean 0.000
_refine_ls_structure_factor_coef Fsqd
_refine_ls_weighting_details 'w=1/[\s^2^(Fo^2^)+(0.0437P)^2^+1.2667P] where P=(Fo^2^+2Fc^2^)/3'
_refine_ls_weighting_scheme calc
_refine_ls_wR_factor_gt 0.0986
_refine_ls_wR_factor_ref 0.1046
_reflns_number_gt 2467
_reflns_number_total 3122
_reflns_threshold_expression 'I > 2\s(I)'
_cod_data_source_file rz5217sup1.cif
_cod_data_source_block II
_cod_original_cell_volume 1791.28(16)
_cod_database_code 2242119
_shelx_space_group_comment
;
The symmetry employed for this shelxl refinement is uniquely defined
by the following loop, which should always be used as a source of
symmetry information in preference to the above space-group names.
They are only intended as comments.
;

loop_
_space_group_symop_operation_xyz
'x, y, z'
'-x, y+1/2, -z+1/2'
'-x, -y, -z'
'x, -y-1/2, z-1/2'

loop_
_atom_site_type_symbol
_atom_site_label
_atom_site_fract_x
_atom_site_fract_y
_atom_site_fract_z
_atom_site_U_iso_or_equiv
_atom_site_adp_type
_atom_site_calc_flag
_atom_site_occupancy
Br Br1 0.80559(7) 0.03512(2) 0.33626(5) 0.07602(19) Uani d 1
O O1 0.1223(4) 0.16146(5) 0.1086(3) 0.0566(6) Uani d 1
O O2 -0.2411(4) 0.30384(5) 0.0038(4) 0.0701(7) Uani d 1
C C19 0.5345(5) 0.36791(7) 0.2387(4) 0.0463(7) Uani d 1
H H19 0.586875 0.346778 0.249645 0.056 Uiso calc 1
C C14 0.2970(5) 0.37443(7) 0.1604(4) 0.0402(6) Uani d 1
C C12 0.1574(5) 0.31803(7) 0.1132(4) 0.0509(8) Uani d 1
H H12 0.310553 0.310405 0.157192 0.061 Uiso calc 1
C C8 0.0189(5) 0.25991(6) 0.0735(4) 0.0413(7) Uani d 1
C C17 0.6188(6) 0.42374(7) 0.2804(4) 0.0502(8) Uani d 1
O O3 0.7918(4) 0.44592(6) 0.3447(3) 0.0728(7) Uani d 1
C C15 0.2296(5) 0.40641(7) 0.1432(4) 0.0488(7) Uani d 1
H H15 0.073085 0.411435 0.090331 0.059 Uiso calc 1
C C5 0.1019(5) 0.19408(7) 0.1012(4) 0.0450(7) Uani d 1
C C13 0.1236(5) 0.34903(7) 0.1027(4) 0.0447(7) Uani d 1
H H13 -0.030148 0.355709 0.052036 0.054 Uiso calc 1
C C10 0.2842(5) 0.21506(7) 0.1628(4) 0.0531(8) Uani d 1
H H10 0.434922 0.207490 0.215004 0.064 Uiso calc 1
C C18 0.6913(5) 0.39211(8) 0.2995(4) 0.0517(8) Uani d 1
H H18 0.847485 0.387247 0.353949 0.062 Uiso calc 1
C C4 0.3497(5) 0.14792(7) 0.1833(4) 0.0518(8) Uani d 1
H H4A 0.401764 0.154805 0.306220 0.062 Uiso calc 1
H H4B 0.467011 0.154770 0.115952 0.062 Uiso calc 1
C C1 0.5163(6) 0.05930(7) 0.2405(5) 0.0580(8) Uani d 1
H H1A 0.461700 0.053788 0.115649 0.070 Uiso calc 1
H H1B 0.392821 0.053086 0.303685 0.070 Uiso calc 1
C C11 -0.0366(5) 0.29464(7) 0.0585(4) 0.0478(7) Uani d 1
C C16 0.3876(6) 0.43108(7) 0.2019(4) 0.0533(8) Uani d 1
H H16 0.337947 0.452317 0.188410 0.064 Uiso calc 1
C C2 0.5516(5) 0.09482(7) 0.2563(4) 0.0499(7) Uani d 1
H H2A 0.677114 0.101216 0.195511 0.060 Uiso calc 1
H H2B 0.600138 0.100671 0.381178 0.060 Uiso calc 1
C C7 -0.1621(5) 0.23800(7) 0.0135(4) 0.0529(8) Uani d 1
H H7 -0.313953 0.245422 -0.036794 0.063 Uiso calc 1
C C6 -0.1214(5) 0.20577(7) 0.0269(4) 0.0554(8) Uani d 1
H H6 -0.245411 0.191563 -0.014460 0.066 Uiso calc 1
C C9 0.2409(5) 0.24765(7) 0.1464(5) 0.0534(8) Uani d 1
H H9 0.365956 0.261794 0.185820 0.064 Uiso calc 1
C C3 0.3229(6) 0.11218(7) 0.1747(4) 0.0509(7) Uani d 1
H H3A 0.273050 0.105718 0.050870 0.061 Uiso calc 1
H H3B 0.198973 0.105884 0.237200 0.061 Uiso calc 1
C C20 0.7321(8) 0.47862(9) 0.3209(6) 0.0839(12) Uani d 1
H H20A 0.867967 0.491478 0.371571 0.126 Uiso calc 1
H H20B 0.684671 0.483197 0.195622 0.126 Uiso calc 1
H H20C 0.603081 0.483462 0.379191 0.126 Uiso calc 1

loop_
_atom_site_aniso_label
_atom_site_aniso_U_11
_atom_site_aniso_U_22
_atom_site_aniso_U_33
_atom_site_aniso_U_12
_atom_site_aniso_U_13
_atom_site_aniso_U_23
Br1 0.0824(3) 0.0585(3) 0.0824(3) 0.01893(19) 0.0055(2) -0.00496(19)
O1 0.0525(12) 0.0385(12) 0.0737(15) -0.0032(10) 0.0011(11) -0.0014(10)
O2 0.0411(13) 0.0529(14) 0.107(2) 0.0063(11) -0.0062(12) -0.0058(13)
C19 0.0432(17) 0.0411(17) 0.0541(18) 0.0060(13) 0.0093(14) 0.0019(14)
C14 0.0422(16) 0.0396(16) 0.0406(16) 0.0012(13) 0.0126(13) 0.0028(12)
C12 0.0398(16) 0.0430(18) 0.066(2) 0.0016(13) 0.0009(15) 0.0016(14)
C8 0.0361(15) 0.0417(16) 0.0448(16) -0.0009(12) 0.0053(13) -0.0031(13)
C17 0.057(2) 0.0503(19) 0.0467(17) -0.0120(15) 0.0172(15) -0.0077(14)
O3 0.0712(16) 0.0618(16) 0.0834(17) -0.0202(12) 0.0109(13) -0.0152(13)
C15 0.0441(17) 0.0441(17) 0.0583(19) 0.0049(14) 0.0109(14) 0.0065(14)
C5 0.0471(17) 0.0377(16) 0.0490(17) -0.0012(13) 0.0074(14) -0.0025(13)
C13 0.0388(15) 0.0430(17) 0.0512(18) 0.0067(13) 0.0067(13) 0.0019(13)
C10 0.0372(16) 0.0435(18) 0.073(2) 0.0032(14) -0.0013(15) -0.0033(15)
C18 0.0434(17) 0.060(2) 0.0498(18) 0.0000(15) 0.0051(14) 0.0019(15)
C4 0.0533(19) 0.0438(17) 0.0581(19) 0.0022(14) 0.0110(15) -0.0009(15)
C1 0.068(2) 0.0471(18) 0.058(2) 0.0068(16) 0.0088(16) -0.0042(15)
C11 0.0407(17) 0.0447(17) 0.0559(18) 0.0025(13) 0.0048(14) -0.0024(14)
C16 0.062(2) 0.0389(17) 0.062(2) 0.0008(15) 0.0195(17) 0.0012(14)
C2 0.0577(19) 0.0441(18) 0.0477(18) 0.0000(14) 0.0103(15) -0.0031(14)
C7 0.0349(16) 0.0516(19) 0.066(2) -0.0001(14) -0.0037(15) -0.0001(15)
C6 0.0423(17) 0.0443(18) 0.074(2) -0.0101(14) -0.0015(16) -0.0054(16)
C9 0.0394(17) 0.0438(17) 0.072(2) -0.0061(13) 0.0001(15) -0.0069(15)
C3 0.0592(19) 0.0428(17) 0.0511(18) -0.0018(14) 0.0119(15) -0.0028(14)
C20 0.110(3) 0.060(2) 0.085(3) -0.035(2) 0.028(2) -0.015(2)

loop_
_atom_type_symbol
_atom_type_description
_atom_type_scat_dispersion_real
_atom_type_scat_dispersion_imag
_atom_type_scat_source
C C 0.0033 0.0016 'International Tables Vol C Tables 4.2.6.8 and 6.1.1.4'
H H 0.0000 0.0000 'International Tables Vol C Tables 4.2.6.8 and 6.1.1.4'
Br Br -0.2901 2.4595 'International Tables Vol C Tables 4.2.6.8 and 6.1.1.4'
O O 0.0106 0.0060 'International Tables Vol C Tables 4.2.6.8 and 6.1.1.4'

loop_
_geom_angle_atom_site_label_1
_geom_angle_atom_site_label_2
_geom_angle_atom_site_label_3
_geom_angle
C5 O1 C4 118.3(2)
C18 C19 C14 121.1(3)
C18 C19 H19 119.4
C14 C19 H19 119.4
C15 C14 C19 117.1(3)
C15 C14 C13 120.7(3)
C19 C14 C13 122.2(3)
C13 C12 C11 122.9(3)
C13 C12 H12 118.5
C11 C12 H12 118.5
C9 C8 C7 117.1(3)
C9 C8 C11 124.0(3)
C7 C8 C11 118.9(3)
O3 C17 C16 124.7(3)
O3 C17 C18 115.2(3)
C16 C17 C18 120.1(3)
C17 O3 C20 117.9(3)
C16 C15 C14 122.2(3)
C16 C15 H15 118.9
C14 C15 H15 118.9
O1 C5 C10 124.7(3)
O1 C5 C6 115.7(3)
C10 C5 C6 119.6(3)
C12 C13 C14 128.1(3)
C12 C13 H13 116.0
C14 C13 H13 116.0
C5 C10 C9 119.1(3)
C5 C10 H10 120.4
C9 C10 H10 120.4
C19 C18 C17 120.4(3)
C19 C18 H18 119.8
C17 C18 H18 119.8
O1 C4 C3 107.4(2)
O1 C4 H4A 110.2
C3 C4 H4A 110.2
O1 C4 H4B 110.2
C3 C4 H4B 110.2
H4A C4 H4B 108.5
C2 C1 Br1 113.0(2)
C2 C1 H1A 109.0
Br1 C1 H1A 109.0
C2 C1 H1B 109.0
Br1 C1 H1B 109.0
H1A C1 H1B 107.8
O2 C11 C12 120.3(3)
O2 C11 C8 120.6(3)
C12 C11 C8 119.2(3)
C17 C16 C15 119.0(3)
C17 C16 H16 120.5
C15 C16 H16 120.5
C1 C2 C3 110.4(3)
C1 C2 H2A 109.6
C3 C2 H2A 109.6
C1 C2 H2B 109.6
C3 C2 H2B 109.6
H2A C2 H2B 108.1
C6 C7 C8 121.3(3)
C6 C7 H7 119.4
C8 C7 H7 119.4
C7 C6 C5 120.6(3)
C7 C6 H6 119.7
C5 C6 H6 119.7
C8 C9 C10 122.3(3)
C8 C9 H9 118.8
C10 C9 H9 118.8
C4 C3 C2 112.6(3)
C4 C3 H3A 109.1
C2 C3 H3A 109.1
C4 C3 H3B 109.1
C2 C3 H3B 109.1
H3A C3 H3B 107.8
O3 C20 H20A 109.5
O3 C20 H20B 109.5
H20A C20 H20B 109.5
O3 C20 H20C 109.5
H20A C20 H20C 109.5
H20B C20 H20C 109.5

loop_
_geom_bond_atom_site_label_1
_geom_bond_atom_site_label_2
_geom_bond_distance
Br1 C1 1.952(3)
O1 C5 1.367(3)
O1 C4 1.429(4)
O2 C11 1.223(3)
C19 C18 1.369(4)
C19 C14 1.398(4)
C19 H19 0.9300
C14 C15 1.388(4)
C14 C13 1.459(4)
C12 C13 1.308(4)
C12 C11 1.475(4)
C12 H12 0.9300
C8 C9 1.380(4)
C8 C7 1.389(4)
C8 C11 1.483(4)
C17 O3 1.372(4)
C17 C16 1.373(4)
C17 C18 1.383(4)
O3 C20 1.410(5)
C15 C16 1.384(4)
C15 H15 0.9300
C5 C10 1.372(4)
C5 C6 1.380(4)
C13 H13 0.9300
C10 C9 1.384(4)
C10 H10 0.9300
C18 H18 0.9300
C4 C3 1.499(4)
C4 H4A 0.9700
C4 H4B 0.9700
C1 C2 1.498(4)
C1 H1A 0.9700
C1 H1B 0.9700
C16 H16 0.9300
C2 C3 1.517(4)
C2 H2A 0.9700
C2 H2B 0.9700
C7 C6 1.365(4)
C7 H7 0.9300
C6 H6 0.9300
C9 H9 0.9300
C3 H3A 0.9700
C3 H3B 0.9700
C20 H20A 0.9600
C20 H20B 0.9600
C20 H20C 0.9600

loop_
_geom_hbond_atom_site_label_D
_geom_hbond_atom_site_label_H
_geom_hbond_atom_site_label_A
_geom_hbond_site_symmetry_D
_geom_hbond_site_symmetry_H
_geom_hbond_site_symmetry_A
_geom_hbond_distance_DH
_geom_hbond_distance_HA
_geom_hbond_distance_DA
_geom_hbond_angle_DHA
_geom_hbond_publ_flag
C2 H2B Cg 1_555 1_555 4_555 0.97 2.87 3.703(3) 144 y
C3 H3A Cg 1_555 1_555 4_554 0.97 2.94 3.743(3) 140 y

loop_
_geom_torsion_atom_site_label_1
_geom_torsion_atom_site_label_2
_geom_torsion_atom_site_label_3
_geom_torsion_atom_site_label_4
_geom_torsion
C18 C19 C14 C15 1.6(4)
C18 C19 C14 C13 -176.9(3)
C16 C17 O3 C20 -3.3(4)
C18 C17 O3 C20 176.8(3)
C19 C14 C15 C16 -0.7(4)
C13 C14 C15 C16 177.8(3)
C4 O1 C5 C10 -0.9(4)
C4 O1 C5 C6 179.7(3)
C11 C12 C13 C14 176.6(3)
C15 C14 C13 C12 -178.5(3)
C19 C14 C13 C12 0.0(5)
O1 C5 C10 C9 179.5(3)
C6 C5 C10 C9 -1.1(5)
C14 C19 C18 C17 -1.7(4)
O3 C17 C18 C19 -179.4(3)
C16 C17 C18 C19 0.8(4)
C5 O1 C4 C3 -179.8(2)
C13 C12 C11 O2 -1.6(5)
C13 C12 C11 C8 179.4(3)
C9 C8 C11 O2 -174.9(3)
C7 C8 C11 O2 4.1(5)
C9 C8 C11 C12 4.1(5)
C7 C8 C11 C12 -176.8(3)
O3 C17 C16 C15 -179.7(3)
C18 C17 C16 C15 0.2(4)
C14 C15 C16 C17 -0.2(5)
Br1 C1 C2 C3 178.3(2)
C9 C8 C7 C6 0.2(5)
C11 C8 C7 C6 -178.9(3)
C8 C7 C6 C5 0.1(5)
O1 C5 C6 C7 179.8(3)
C10 C5 C6 C7 0.3(5)
C7 C8 C9 C10 -1.0(5)
C11 C8 C9 C10 178.0(3)
C5 C10 C9 C8 1.5(5)
O1 C4 C3 C2 -178.1(2)
C1 C2 C3 C4 -178.8(3)

_cod_database_fobs_code 2242119
